data_1533964
loop_
_publ_author_name
'Kashima, N.'
'Inoue, K.'
'Wada, T.'
'Yamaguchi, Y.'

_publ_section_title
;
 Low temperature neutron diffraction studies of Sr2 Fe M O6 (M = Nb, Sb)
;
_journal_name_full 'Appl. Phys. A'
_journal_page_first S805
_journal_page_last S807
_journal_volume 74
_journal_year 2002
_chemical_formula_sum 'Fe Nb O6 Sr2'
_chemical_name_systematic 'Sr2 (Fe Nb O6)'
_space_group_IT_number 62
_symmetry_space_group_name_Hall '-P 2c 2ab'
_symmetry_space_group_name_H-M 'P b n m'
_cell_angle_alpha 90
_cell_angle_beta 90
_cell_angle_gamma 90
_cell_formula_units_Z 2
_cell_length_a 5.6077
_cell_length_b 5.6038
_cell_length_c 7.8991
_cell_volume 248.225
_citation_journal_id_ASTM APAMFC
_cod_data_source_file Kashima_APAMFC_2002_282.cif
_cod_data_source_block Fe1Nb1O6Sr2
_cod_original_cell_volume 248.2247
_cod_original_sg_symbol_Hall '-P 2ac 2n (z,x,y)'
_cod_original_formula_sum 'Fe1 Nb1 O6 Sr2'
_cod_database_code 1533964

loop_
_symmetry_equiv_pos_as_xyz
x,y,z
x+1/2,-y+1/2,-z
-x+1/2,y+1/2,-z+1/2
-x,-y,z+1/2
-x,-y,-z
-x-1/2,y-1/2,z
x-1/2,-y-1/2,z-1/2
x,y,-z-1/2

loop_
_atom_site_label
_atom_site_type_symbol
_atom_site_fract_x
_atom_site_fract_y
_atom_site_fract_z
_atom_site_occupancy
_atom_site_U_iso_or_equiv
O2 O-2 0.252 0.258 0.5174 1 0.0
O1 O-2 0.005 0.505 0.25 1 0.0
Sr1 Sr+2 0.001 -0.006 0.25 1 0.0
Fe1 Fe+3 0.5 0 0 0.5 0.0
Nb1 Nb+5 0.5 0 0 0.5 0.0
